data_2237275
loop_
_publ_author_name
'Shafiq, Muhammad'
'Tahir, M. Nawaz'
'Harrison, William T. A.'
'Khan, Islam Ullah'
'Shafique, Sidra'

_publ_section_title
;
 3-Chloro-1-methyl-4-[2-(3-phenylallylidene)hydrazinylidene]-3,4-dihydro-1<i>H</i>-2\l^6^,1-benzothiazine-2,2-dione
;
_journal_coeditor_code BQ2381
_journal_issue 2
_journal_name_full 'Acta Crystallographica Section E'
_journal_page_first o165
_journal_paper_doi 10.1107/S1600536812051513
_journal_volume 69
_journal_year 2013
_chemical_formula_iupac 'C18 H16 Cl N3 O2 S'
_chemical_formula_moiety 'C18 H16 Cl N3 O2 S'
_chemical_formula_sum 'C18 H16 Cl N3 O2 S'
_chemical_formula_weight 373.85
_chemical_name_systematic
3-Chloro-1-methyl-4-[2-(3-phenylallylidene)hydrazinylidene]-3,4-dihydro-1<i>H</i>-2\l^6^,1-benzothiazine-2,2-dione
_space_group_IT_number 14
_symmetry_cell_setting monoclinic
_symmetry_space_group_name_Hall '-P 2ybc'
_symmetry_space_group_name_H-M 'P 1 21/c 1'
_atom_sites_solution_hydrogens geom
_atom_sites_solution_primary direct
_atom_sites_solution_secondary difmap
_audit_creation_method SHELXL-97
_cell_angle_alpha 90.00
_cell_angle_beta 97.023(4)
_cell_angle_gamma 90.00
_cell_formula_units_Z 4
_cell_length_a 7.2262(5)
_cell_length_b 13.5823(9)
_cell_length_c 17.9818(12)
_cell_measurement_reflns_used 305
_cell_measurement_temperature 296(2)
_cell_measurement_theta_max 24.50
_cell_measurement_theta_min 3.50
_cell_volume 1751.6(2)
_computing_cell_refinement 'SAINT (Bruker, 2007)'
_computing_data_collection 'APEX2 (Bruker, 2007)'
_computing_data_reduction 'SAINT (Bruker, 2007)'
_computing_molecular_graphics 'ORTEP-3 (Farrugia, 2012)'
_computing_publication_material 'SHELXL97 (Sheldrick, 2008)'
_computing_structure_refinement 'SHELXL97 (Sheldrick, 2008)'
_computing_structure_solution 'SHELXS97 (Sheldrick, 2008)'
_diffrn_ambient_temperature 296(2)
_diffrn_measured_fraction_theta_full 0.952
_diffrn_measured_fraction_theta_max 0.952
_diffrn_measurement_device_type 'Bruker APEXII CCD'
_diffrn_measurement_method \w
_diffrn_radiation_monochromator graphite
_diffrn_radiation_source 'fine-focus sealed tube'
_diffrn_radiation_type MoK\a
_diffrn_radiation_wavelength 0.71073
_diffrn_reflns_av_R_equivalents 0.0429
_diffrn_reflns_av_sigmaI/netI 0.0704
_diffrn_reflns_limit_h_max 8
_diffrn_reflns_limit_h_min -8
_diffrn_reflns_limit_k_max 16
_diffrn_reflns_limit_k_min -13
_diffrn_reflns_limit_l_max 18
_diffrn_reflns_limit_l_min -21
_diffrn_reflns_number 8051
_diffrn_reflns_theta_full 25.50
_diffrn_reflns_theta_max 25.50
_diffrn_reflns_theta_min 2.73
_diffrn_standards_decay_% 0
_exptl_absorpt_coefficient_mu 0.354
_exptl_absorpt_correction_T_max 0.939
_exptl_absorpt_correction_T_min 0.895
_exptl_absorpt_correction_type multi-scan
_exptl_absorpt_process_details '(SADABS; Bruker, 2007)'
_exptl_crystal_colour yellow
_exptl_crystal_density_diffrn 1.418
_exptl_crystal_density_method 'not measured'
_exptl_crystal_description rod
_exptl_crystal_F_000 776
_exptl_crystal_size_max 0.32
_exptl_crystal_size_mid 0.20
_exptl_crystal_size_min 0.18
_refine_diff_density_max 0.967
_refine_diff_density_min -0.363
_refine_ls_extinction_method none
_refine_ls_goodness_of_fit_ref 1.033
_refine_ls_hydrogen_treatment constr
_refine_ls_matrix_type full
_refine_ls_number_parameters 227
_refine_ls_number_reflns 3107
_refine_ls_number_restraints 0
_refine_ls_restrained_S_all 1.033
_refine_ls_R_factor_all 0.1177
_refine_ls_R_factor_gt 0.0667
_refine_ls_shift/su_max 0.000
_refine_ls_shift/su_mean 0.000
_refine_ls_structure_factor_coef Fsqd
_refine_ls_weighting_details 'calc w=1/[\s^2^(Fo^2^)+(0.1036P)^2^+0.2998P] where P=(Fo^2^+2Fc^2^)/3'
_refine_ls_weighting_scheme calc
_refine_ls_wR_factor_gt 0.1748
_refine_ls_wR_factor_ref 0.2011
_reflns_number_gt 1808
_reflns_number_total 3107
_reflns_threshold_expression I>2\s(I)
_cod_data_source_file bq2381.cif
_cod_data_source_block I
_cod_original_sg_symbol_H-M 'P 21/c'
_cod_database_code 2237275
_cod_database_fobs_code 2237275

loop_
_symmetry_equiv_pos_as_xyz
'x, y, z'
'-x, y+1/2, -z+1/2'
'-x, -y, -z'
'x, -y-1/2, z-1/2'

loop_
_atom_site_type_symbol
_atom_site_label
_atom_site_fract_x
_atom_site_fract_y
_atom_site_fract_z
_atom_site_U_iso_or_equiv
_atom_site_adp_type
_atom_site_calc_flag
_atom_site_refinement_flags
_atom_site_occupancy
_atom_site_symmetry_multiplicity
C C1 0.2953(5) 0.2779(3) 0.6118(2) 0.0406(11) Uani d . 1 1
C C2 0.3170(6) 0.3399(4) 0.6745(3) 0.0526(12) Uani d . 1 1
H H2 0.3146 0.4077 0.6673 0.063 Uiso calc R 1 1
C C3 0.3415(7) 0.3037(4) 0.7460(3) 0.0601(14) Uani d . 1 1
H H3 0.3549 0.3465 0.7867 0.072 Uiso calc R 1 1
C C4 0.3463(7) 0.2037(4) 0.7574(3) 0.0622(14) Uani d . 1 1
H H4 0.3660 0.1791 0.8059 0.075 Uiso calc R 1 1
C C5 0.3225(7) 0.1399(4) 0.6983(3) 0.0584(13) Uani d . 1 1
H H5 0.3231 0.0724 0.7069 0.070 Uiso calc R 1 1
C C6 0.2973(6) 0.1759(3) 0.6248(2) 0.0422(11) Uani d . 1 1
C C7 0.3297(8) 0.0041(3) 0.5761(3) 0.0762(17) Uani d . 1 1
H H7A 0.4520 0.0003 0.6036 0.114 Uiso calc R 1 1
H H7B 0.3302 -0.0271 0.5282 0.114 Uiso calc R 1 1
H H7C 0.2419 -0.0286 0.6036 0.114 Uiso calc R 1 1
C C8 0.2780(6) 0.2531(3) 0.4704(3) 0.0422(11) Uani d . 1 1
H H8 0.2142 0.2856 0.4257 0.051 Uiso calc R 1 1
C C9 0.2729(5) 0.3201(3) 0.5368(2) 0.0381(10) Uani d . 1 1
C C10 0.2243(6) 0.5395(3) 0.4480(3) 0.0507(12) Uani d . 1 1
H H10 0.2233 0.5762 0.4916 0.061 Uiso calc R 1 1
C C11 0.2092(6) 0.5897(3) 0.3787(3) 0.0489(12) Uani d . 1 1
H H11 0.2116 0.5542 0.3345 0.059 Uiso calc R 1 1
C C12 0.1917(6) 0.6871(3) 0.3759(3) 0.0480(12) Uani d . 1 1
H H12 0.1893 0.7181 0.4219 0.058 Uiso calc R 1 1
C C13 0.1756(6) 0.7522(3) 0.3107(3) 0.0450(11) Uani d . 1 1
C C14 0.1646(7) 0.7194(4) 0.2366(3) 0.0563(13) Uani d . 1 1
H H14 0.1665 0.6522 0.2266 0.068 Uiso calc R 1 1
C C15 0.1508(7) 0.7866(5) 0.1777(3) 0.0634(14) Uani d . 1 1
H H15 0.1434 0.7639 0.1287 0.076 Uiso calc R 1 1
C C16 0.1482(7) 0.8848(5) 0.1912(3) 0.0683(15) Uani d . 1 1
H H16 0.1402 0.9291 0.1515 0.082 Uiso calc R 1 1
C C17 0.1573(7) 0.9191(4) 0.2634(3) 0.0638(14) Uani d . 1 1
H H17 0.1536 0.9864 0.2725 0.077 Uiso calc R 1 1
C C18 0.1717(6) 0.8543(3) 0.3220(3) 0.0517(12) Uani d . 1 1
H H18 0.1791 0.8786 0.3706 0.062 Uiso calc R 1 1
S S1 0.15957(18) 0.14181(8) 0.48575(7) 0.0514(4) Uani d . 1 1
O O1 0.1890(5) 0.0698(2) 0.42999(19) 0.0666(10) Uani d . 1 1
O O2 -0.0251(4) 0.1739(2) 0.49385(18) 0.0542(9) Uani d . 1 1
N N1 0.2763(5) 0.1075(3) 0.5651(2) 0.0518(10) Uani d . 1 1
N N2 0.2523(5) 0.4134(3) 0.5278(2) 0.0478(10) Uani d . 1 1
N N3 0.2393(5) 0.4455(3) 0.4536(2) 0.0526(10) Uani d . 1 1
Cl Cl1 0.51237(17) 0.22812(9) 0.45547(8) 0.0621(4) Uani d . 1 1

loop_
_atom_site_aniso_label
_atom_site_aniso_U_11
_atom_site_aniso_U_22
_atom_site_aniso_U_33
_atom_site_aniso_U_12
_atom_site_aniso_U_13
_atom_site_aniso_U_23
C1 0.043(2) 0.041(3) 0.039(3) 0.0041(18) 0.0078(19) -0.002(2)
C2 0.064(3) 0.050(3) 0.044(3) 0.006(2) 0.007(2) -0.006(3)
C3 0.071(3) 0.075(4) 0.034(3) 0.009(3) 0.006(2) -0.016(3)
C4 0.066(3) 0.082(4) 0.038(3) 0.007(3) 0.007(2) 0.009(3)
C5 0.071(3) 0.054(3) 0.049(3) 0.006(2) 0.004(2) 0.013(3)
C6 0.049(3) 0.040(3) 0.038(3) 0.0043(19) 0.006(2) 0.004(2)
C7 0.116(5) 0.035(3) 0.074(4) 0.008(3) -0.004(3) 0.004(3)
C8 0.058(3) 0.032(2) 0.037(3) 0.0042(18) 0.009(2) -0.001(2)
C9 0.045(2) 0.028(2) 0.041(3) 0.0045(17) 0.0049(19) -0.003(2)
C10 0.063(3) 0.038(3) 0.051(3) 0.002(2) 0.006(2) 0.000(2)
C11 0.065(3) 0.036(3) 0.047(3) 0.001(2) 0.010(2) 0.002(2)
C12 0.060(3) 0.038(3) 0.046(3) -0.003(2) 0.010(2) 0.000(2)
C13 0.046(3) 0.042(3) 0.046(3) -0.0007(18) 0.003(2) 0.000(2)
C14 0.065(3) 0.049(3) 0.055(4) -0.001(2) 0.008(2) -0.009(3)
C15 0.061(3) 0.088(4) 0.039(3) -0.009(3) 0.001(2) 0.002(3)
C16 0.065(3) 0.080(4) 0.061(4) -0.002(3) 0.010(3) 0.024(3)
C17 0.072(3) 0.046(3) 0.073(4) -0.003(2) 0.011(3) 0.016(3)
C18 0.065(3) 0.042(3) 0.050(3) -0.003(2) 0.013(2) 0.003(2)
S1 0.0683(9) 0.0383(7) 0.0475(8) -0.0027(5) 0.0070(6) -0.0040(6)
O1 0.109(3) 0.0401(19) 0.052(2) -0.0042(17) 0.0127(19) -0.0149(17)
O2 0.0472(19) 0.060(2) 0.055(2) -0.0051(14) 0.0033(15) -0.0113(17)
N1 0.081(3) 0.031(2) 0.042(3) 0.0058(17) 0.0017(19) 0.0016(19)
N2 0.066(3) 0.038(2) 0.039(2) 0.0037(16) 0.0049(18) 0.0004(18)
N3 0.076(3) 0.035(2) 0.046(3) 0.0026(18) 0.0063(19) 0.0018(19)
Cl1 0.0630(8) 0.0605(8) 0.0664(10) 0.0036(5) 0.0223(6) -0.0108(7)

loop_
_atom_type_symbol
_atom_type_description
_atom_type_scat_dispersion_real
_atom_type_scat_dispersion_imag
_atom_type_scat_source
C C 0.0033 0.0016 'International Tables Vol C Tables 4.2.6.8 and 6.1.1.4'
H H 0.0000 0.0000 'International Tables Vol C Tables 4.2.6.8 and 6.1.1.4'
N N 0.0061 0.0033 'International Tables Vol C Tables 4.2.6.8 and 6.1.1.4'
O O 0.0106 0.0060 'International Tables Vol C Tables 4.2.6.8 and 6.1.1.4'
S S 0.1246 0.1234 'International Tables Vol C Tables 4.2.6.8 and 6.1.1.4'
Cl Cl 0.1484 0.1585 'International Tables Vol C Tables 4.2.6.8 and 6.1.1.4'

loop_
_geom_angle_atom_site_label_1
_geom_angle_atom_site_label_2
_geom_angle_atom_site_label_3
_geom_angle
C2 C1 C6 117.4(4)
C2 C1 C9 119.8(4)
C6 C1 C9 122.8(4)
C3 C2 C1 122.0(5)
C3 C2 H2 119.0
C1 C2 H2 119.0
C2 C3 C4 119.5(5)
C2 C3 H3 120.2
C4 C3 H3 120.2
C5 C4 C3 120.9(5)
C5 C4 H4 119.5
C3 C4 H4 119.5
C4 C5 C6 120.2(5)
C4 C5 H5 119.9
C6 C5 H5 119.9
C5 C6 C1 120.0(4)
C5 C6 N1 118.5(4)
C1 C6 N1 121.5(4)
N1 C7 H7A 109.5
N1 C7 H7B 109.5
H7A C7 H7B 109.5
N1 C7 H7C 109.5
H7A C7 H7C 109.5
H7B C7 H7C 109.5
C9 C8 S1 109.4(3)
C9 C8 Cl1 110.5(3)
S1 C8 Cl1 110.3(2)
C9 C8 H8 108.9
S1 C8 H8 108.9
Cl1 C8 H8 108.9
N2 C9 C1 120.3(4)
N2 C9 C8 120.7(4)
C1 C9 C8 119.1(4)
N3 C10 C11 123.1(5)
N3 C10 H10 118.5
C11 C10 H10 118.5
C12 C11 C10 120.7(5)
C12 C11 H11 119.7
C10 C11 H11 119.7
C11 C12 C13 129.1(5)
C11 C12 H12 115.4
C13 C12 H12 115.4
C14 C13 C18 117.0(4)
C14 C13 C12 124.0(4)
C18 C13 C12 119.0(4)
C15 C14 C13 120.4(5)
C15 C14 H14 119.8
C13 C14 H14 119.8
C16 C15 C14 120.7(5)
C16 C15 H15 119.7
C14 C15 H15 119.7
C15 C16 C17 120.2(5)
C15 C16 H16 119.9
C17 C16 H16 119.9
C18 C17 C16 120.0(5)
C18 C17 H17 120.0
C16 C17 H17 120.0
C17 C18 C13 121.8(5)
C17 C18 H18 119.1
C13 C18 H18 119.1
O2 S1 O1 120.0(2)
O2 S1 N1 112.8(2)
O1 S1 N1 108.1(2)
O2 S1 C8 103.3(2)
O1 S1 C8 110.9(2)
N1 S1 C8 99.9(2)
C6 N1 C7 121.7(4)
C6 N1 S1 118.1(3)
C7 N1 S1 119.4(3)
C9 N2 N3 115.0(4)
C10 N3 N2 112.4(4)

loop_
_geom_bond_atom_site_label_1
_geom_bond_atom_site_label_2
_geom_bond_distance
C1 C2 1.401(6)
C1 C6 1.405(6)
C1 C9 1.455(6)
C2 C3 1.368(7)
C2 H2 0.9300
C3 C4 1.373(7)
C3 H3 0.9300
C4 C5 1.365(7)
C4 H4 0.9300
C5 C6 1.399(6)
C5 H5 0.9300
C6 N1 1.415(6)
C7 N1 1.463(6)
C7 H7A 0.9600
C7 H7B 0.9600
C7 H7C 0.9600
C8 C9 1.506(6)
C8 S1 1.775(4)
C8 Cl1 1.780(4)
C8 H8 0.9800
C9 N2 1.283(5)
C10 N3 1.284(5)
C10 C11 1.414(6)
C10 H10 0.9300
C11 C12 1.329(6)
C11 H11 0.9300
C12 C13 1.462(6)
C12 H12 0.9300
C13 C14 1.398(7)
C13 C18 1.402(6)
C14 C15 1.393(7)
C14 H14 0.9300
C15 C16 1.357(7)
C15 H15 0.9300
C16 C17 1.373(7)
C16 H16 0.9300
C17 C18 1.366(6)
C17 H17 0.9300
C18 H18 0.9300
S1 O2 1.428(3)
S1 O1 1.435(3)
S1 N1 1.634(4)
N2 N3 1.397(5)

loop_
_geom_hbond_atom_site_label_D
_geom_hbond_atom_site_label_H
_geom_hbond_atom_site_label_A
_geom_hbond_site_symmetry_A
_geom_hbond_distance_DH
_geom_hbond_distance_HA
_geom_hbond_distance_DA
_geom_hbond_angle_DHA
C12 H12 O2 3_566 0.93 2.51 3.345(6) 150
C15 H15 O2 2_555 0.93 2.57 3.464(6) 161

loop_
_geom_torsion_atom_site_label_1
_geom_torsion_atom_site_label_2
_geom_torsion_atom_site_label_3
_geom_torsion_atom_site_label_4
_geom_torsion
C6 C1 C2 C3 0.8(6)
C9 C1 C2 C3 -178.9(4)
C1 C2 C3 C4 0.4(7)
C2 C3 C4 C5 -1.5(7)
C3 C4 C5 C6 1.5(7)
C4 C5 C6 C1 -0.4(7)
C4 C5 C6 N1 178.9(4)
C2 C1 C6 C5 -0.8(6)
C9 C1 C6 C5 178.9(4)
C2 C1 C6 N1 180.0(4)
C9 C1 C6 N1 -0.4(6)
C2 C1 C9 N2 -7.8(6)
C6 C1 C9 N2 172.6(4)
C2 C1 C9 C8 171.1(4)
C6 C1 C9 C8 -8.5(6)
S1 C8 C9 N2 -142.1(3)
Cl1 C8 C9 N2 96.3(4)
S1 C8 C9 C1 39.1(5)
Cl1 C8 C9 C1 -82.5(4)
N3 C10 C11 C12 179.2(4)
C10 C11 C12 C13 179.5(4)
C11 C12 C13 C14 4.2(7)
C11 C12 C13 C18 -175.5(5)
C18 C13 C14 C15 0.1(7)
C12 C13 C14 C15 -179.5(4)
C13 C14 C15 C16 0.1(7)
C14 C15 C16 C17 -0.7(8)
C15 C16 C17 C18 0.9(8)
C16 C17 C18 C13 -0.7(7)
C14 C13 C18 C17 0.2(7)
C12 C13 C18 C17 179.9(4)
C9 C8 S1 O2 60.3(3)
Cl1 C8 S1 O2 -178.0(2)
C9 C8 S1 O1 -170.0(3)
Cl1 C8 S1 O1 -48.2(3)
C9 C8 S1 N1 -56.2(3)
Cl1 C8 S1 N1 65.6(3)
C5 C6 N1 C7 -16.9(6)
C1 C6 N1 C7 162.4(4)
C5 C6 N1 S1 153.4(3)
C1 C6 N1 S1 -27.4(5)
O2 S1 N1 C6 -56.8(4)
O1 S1 N1 C6 168.2(3)
C8 S1 N1 C6 52.3(4)
O2 S1 N1 C7 113.7(4)
O1 S1 N1 C7 -21.3(4)
C8 S1 N1 C7 -137.2(4)
C1 C9 N2 N3 177.7(3)
C8 C9 N2 N3 -1.2(5)
C11 C10 N3 N2 180.0(4)
C9 N2 N3 C10 -178.1(4)
